data_4073565
loop_
_publ_author_name
'Hassan, Mohammad R.'
'Kabir, Shariff E.'
'Nicholson, Brian K.'
'Nordlander, Ebbe'
'Uddin, Md. Nazim'

_publ_section_title
;
 New Ruthenium Carbonyl Clusters Containing Unusual \m5-Sulfido-,
 \m4-Benzyne-, and Thianthrene-Derived Ligands:&#x00A0; Insertion of
 Ruthenium into the Thianthrene Ring by C&#x2212;S Activation
;
_journal_issue 18
_journal_name_full Organometallics
_journal_page_first 4627
_journal_paper_doi 10.1021/om7004707
_journal_volume 26
_journal_year 2007
_chemical_formula_moiety 'C17 H4 O11 Ru4 S'
_chemical_formula_sum 'C17 H4 O11 Ru4 S'
_chemical_formula_weight 820.54
_chemical_name_systematic
;
 ?
;
_space_group_IT_number 15
_symmetry_cell_setting monoclinic
_symmetry_space_group_name_Hall '-C 2yc'
_symmetry_space_group_name_H-M 'C 1 2/c 1'
_atom_sites_solution_hydrogens geom
_atom_sites_solution_primary direct
_atom_sites_solution_secondary difmap
_audit_creation_method SHELXL-97
_cell_angle_alpha 90.00
_cell_angle_beta 91.963(1)
_cell_angle_gamma 90.00
_cell_formula_units_Z 8
_cell_length_a 14.4705(4)
_cell_length_b 10.5311(3)
_cell_length_c 28.5654(9)
_cell_measurement_temperature 80(2)
_cell_measurement_theta_max 56
_cell_measurement_theta_min 2
_cell_volume 4350.5(2)
_computing_structure_refinement 'SHELXL-97 (Sheldrick, 1997)'
_diffrn_ambient_temperature 80(2)
_diffrn_measured_fraction_theta_full 0.999
_diffrn_measured_fraction_theta_max 0.999
_diffrn_measurement_device_type 'Bruker-Nonius Apex II CCD'
_diffrn_radiation_monochromator graphite
_diffrn_radiation_source 'fine-focus sealed tube'
_diffrn_radiation_type MoK\a
_diffrn_radiation_wavelength 0.71073
_diffrn_reflns_av_R_equivalents 0.0265
_diffrn_reflns_av_sigmaI/netI 0.0159
_diffrn_reflns_limit_h_max 18
_diffrn_reflns_limit_h_min -18
_diffrn_reflns_limit_k_max 13
_diffrn_reflns_limit_k_min -13
_diffrn_reflns_limit_l_max 37
_diffrn_reflns_limit_l_min -37
_diffrn_reflns_number 31675
_diffrn_reflns_theta_full 27.50
_diffrn_reflns_theta_max 27.50
_diffrn_reflns_theta_min 2.39
_exptl_absorpt_coefficient_mu 2.877
_exptl_absorpt_correction_T_max 0.8463
_exptl_absorpt_correction_T_min 0.4240
_exptl_absorpt_correction_type multi-scan
_exptl_absorpt_process_details SADABS
_exptl_crystal_colour red
_exptl_crystal_density_diffrn 2.506
_exptl_crystal_density_method 'not measured'
_exptl_crystal_description plate
_exptl_crystal_F_000 3088
_exptl_crystal_size_max 0.36
_exptl_crystal_size_mid 0.16
_exptl_crystal_size_min 0.06
_refine_diff_density_max 3.430
_refine_diff_density_min -1.130
_refine_diff_density_rms 0.196
_refine_ls_extinction_method none
_refine_ls_goodness_of_fit_ref 1.225
_refine_ls_hydrogen_treatment constr
_refine_ls_matrix_type full
_refine_ls_number_parameters 298
_refine_ls_number_reflns 5003
_refine_ls_number_restraints 0
_refine_ls_restrained_S_all 1.225
_refine_ls_R_factor_all 0.0406
_refine_ls_R_factor_gt 0.0392
_refine_ls_shift/su_max 0.001
_refine_ls_shift/su_mean 0.001
_refine_ls_structure_factor_coef Fsqd
_refine_ls_weighting_details 'calc w=1/[\s^2^(Fo^2^)+(0.0000P)^2^+160.3000P] where P=(Fo^2^+2Fc^2^)/3'
_refine_ls_weighting_scheme calc
_refine_ls_wR_factor_gt 0.0942
_refine_ls_wR_factor_ref 0.0948
_reflns_number_gt 4810
_reflns_number_total 5003
_reflns_threshold_expression >2sigma(I)
_cod_data_source_file om7004707.cif
_cod_data_source_block rhru
_cod_depositor_comments
;
The following automatic conversions were performed:

'_exptl_absorpt_correction_type' value 'multiscan' changed to
'multi-scan' according to
/home/saulius/struct/CIF-dictionaries/cif_core.dic dictionary named
'cif_core.dic' version 2.4.1 from 2010-06-29.

Automatic conversion script
Id: cif_fix_values 1715 2011-07-08 13:25:40Z adriana 
;
_cod_original_sg_symbol_H-M C2/c
_cod_database_code 4073565

loop_
_symmetry_equiv_pos_as_xyz
'x, y, z'
'-x, y, -z+1/2'
'x+1/2, y+1/2, z'
'-x+1/2, y+1/2, -z+1/2'
'-x, -y, -z'
'x, -y, z-1/2'
'-x+1/2, -y+1/2, -z'
'x+1/2, -y+1/2, z-1/2'

loop_
_atom_site_label
_atom_site_type_symbol
_atom_site_fract_x
_atom_site_fract_y
_atom_site_fract_z
_atom_site_U_iso_or_equiv
_atom_site_adp_type
_atom_site_occupancy
_atom_site_symmetry_multiplicity
_atom_site_calc_flag
_atom_site_refinement_flags
Ru1 Ru 0.14941(3) 0.38426(5) 0.075953(17) 0.01086(11) Uani 1 1 d .
Ru2 Ru 0.33037(3) 0.47106(5) 0.100641(16) 0.01052(11) Uani 1 1 d .
Ru3 Ru 0.29843(3) 0.48450(5) 0.194653(16) 0.00920(11) Uani 1 1 d .
Ru4 Ru 0.11714(3) 0.47885(5) 0.164475(16) 0.00944(11) Uani 1 1 d .
S1 S 0.23576(10) 0.31737(14) 0.14486(5) 0.0119(3) Uani 1 1 d .
O11 O 0.0991(4) 0.1008(5) 0.0661(2) 0.0278(12) Uani 1 1 d .
O12 O -0.0447(3) 0.4699(5) 0.04820(19) 0.0246(11) Uani 1 1 d .
O13 O 0.2242(3) 0.4177(5) -0.02106(17) 0.0249(11) Uani 1 1 d .
O21 O 0.4084(4) 0.6770(5) 0.0403(2) 0.0288(12) Uani 1 1 d .
O22 O 0.4391(3) 0.2755(5) 0.04848(19) 0.0278(12) Uani 1 1 d .
O23 O 0.5014(3) 0.4933(5) 0.16489(17) 0.0184(10) Uani 1 1 d .
O31 O 0.3810(4) 0.2873(5) 0.26191(18) 0.0252(11) Uani 1 1 d .
O32 O 0.3668(4) 0.6900(5) 0.26148(17) 0.0240(11) Uani 1 1 d .
O34 O 0.1435(3) 0.4878(5) 0.27074(16) 0.0197(10) Uani 1 1 d .
O41 O -0.0320(3) 0.2819(5) 0.17447(19) 0.0241(11) Uani 1 1 d .
O42 O -0.0286(3) 0.6848(5) 0.16705(18) 0.0213(10) Uani 1 1 d .
C1 C 0.1830(4) 0.5768(6) 0.0958(2) 0.0176(14) Uani 1 1 d .
C2 C 0.2343(4) 0.6125(6) 0.1396(2) 0.0130(12) Uani 1 1 d .
C3 C 0.2491(4) 0.7431(6) 0.1477(2) 0.0161(12) Uani 1 1 d .
H3 H 0.2812 0.7683 0.1758 0.019 Uiso 1 1 calc R
C4 C 0.2192(5) 0.8352(6) 0.1170(2) 0.0202(14) Uani 1 1 d .
H4 H 0.2303 0.9223 0.1237 0.024 Uiso 1 1 calc R
C5 C 0.1712(5) 0.7987(7) 0.0747(2) 0.0216(14) Uani 1 1 d .
H5 H 0.1506 0.8616 0.0529 0.026 Uiso 1 1 calc R
C6 C 0.1547(4) 0.6717(8) 0.0655(2) 0.0210(15) Uani 1 1 d .
H6 H 0.1226 0.6492 0.0371 0.025 Uiso 1 1 calc R
C11 C 0.1178(4) 0.2051(6) 0.0682(2) 0.0172(13) Uani 1 1 d .
C12 C 0.0280(5) 0.4362(6) 0.0581(2) 0.0161(12) Uani 1 1 d .
C13 C 0.1977(4) 0.4041(6) 0.0156(2) 0.0167(13) Uani 1 1 d .
C21 C 0.3815(4) 0.5981(7) 0.0632(2) 0.0173(13) Uani 1 1 d .
C22 C 0.3980(4) 0.3475(7) 0.0687(2) 0.0176(13) Uani 1 1 d .
C23 C 0.4238(4) 0.4865(6) 0.1567(2) 0.0130(12) Uani 1 1 d .
C31 C 0.3503(4) 0.3625(6) 0.2378(2) 0.0141(12) Uani 1 1 d .
C32 C 0.3412(4) 0.6149(6) 0.2355(2) 0.0143(12) Uani 1 1 d .
C34 C 0.1609(4) 0.4870(6) 0.2317(2) 0.0145(12) Uani 1 1 d .
C41 C 0.0236(4) 0.3569(6) 0.1712(2) 0.0150(12) Uani 1 1 d .
C42 C 0.0260(4) 0.6083(6) 0.1673(2) 0.0142(12) Uani 1 1 d .

loop_
_atom_site_aniso_label
_atom_site_aniso_U_11
_atom_site_aniso_U_22
_atom_site_aniso_U_33
_atom_site_aniso_U_23
_atom_site_aniso_U_13
_atom_site_aniso_U_12
Ru1 0.0097(2) 0.0097(2) 0.0130(2) -0.00114(18) -0.00104(16) 0.00024(17)
Ru2 0.0074(2) 0.0136(2) 0.0106(2) 0.00006(18) 0.00091(16) -0.00022(18)
Ru3 0.0097(2) 0.0090(2) 0.0089(2) 0.00030(17) -0.00058(16) 0.00010(17)
Ru4 0.0074(2) 0.0094(2) 0.0116(2) -0.00050(17) 0.00193(16) -0.00008(17)
S1 0.0111(6) 0.0104(7) 0.0141(7) -0.0003(5) 0.0003(5) -0.0002(5)
O11 0.022(3) 0.016(3) 0.046(3) -0.007(2) 0.002(2) 0.000(2)
O12 0.013(2) 0.026(3) 0.035(3) 0.004(2) -0.005(2) 0.003(2)
O13 0.018(2) 0.039(3) 0.018(2) -0.002(2) 0.0049(19) 0.003(2)
O21 0.021(2) 0.032(3) 0.034(3) 0.014(2) 0.003(2) -0.003(2)
O22 0.019(2) 0.033(3) 0.032(3) -0.013(2) 0.004(2) 0.009(2)
O23 0.011(2) 0.023(3) 0.021(2) -0.0011(19) -0.0025(18) -0.0011(18)
O31 0.029(3) 0.024(3) 0.022(3) 0.009(2) -0.003(2) 0.008(2)
O32 0.033(3) 0.022(3) 0.017(2) -0.007(2) -0.003(2) -0.003(2)
O34 0.020(2) 0.026(3) 0.013(2) -0.0007(19) 0.0044(18) -0.002(2)
O41 0.017(2) 0.018(3) 0.037(3) -0.002(2) 0.003(2) -0.005(2)
O42 0.018(2) 0.016(2) 0.029(3) 0.000(2) 0.0011(19) 0.0057(19)
C1 0.019(3) 0.009(3) 0.026(3) -0.011(2) 0.017(3) -0.009(2)
C2 0.004(2) 0.022(3) 0.013(3) 0.002(2) 0.002(2) -0.001(2)
C3 0.011(3) 0.019(3) 0.018(3) -0.001(2) -0.002(2) -0.001(2)
C4 0.024(3) 0.009(3) 0.027(4) 0.001(3) -0.003(3) -0.001(3)
C5 0.028(4) 0.014(3) 0.022(3) 0.005(3) -0.003(3) 0.007(3)
C6 0.008(3) 0.043(4) 0.012(3) -0.015(3) -0.006(2) -0.002(3)
C11 0.017(3) 0.012(3) 0.023(3) -0.002(2) 0.001(2) 0.002(2)
C12 0.019(3) 0.014(3) 0.015(3) -0.001(2) 0.002(2) -0.004(2)
C13 0.014(3) 0.018(3) 0.018(3) -0.005(2) -0.002(2) 0.003(2)
C21 0.010(3) 0.022(3) 0.019(3) 0.003(3) 0.000(2) 0.000(2)
C22 0.012(3) 0.021(3) 0.020(3) -0.001(3) -0.002(2) -0.006(2)
C23 0.011(3) 0.014(3) 0.014(3) 0.002(2) -0.001(2) 0.002(2)
C31 0.016(3) 0.013(3) 0.013(3) -0.003(2) 0.001(2) -0.001(2)
C32 0.014(3) 0.016(3) 0.014(3) 0.006(2) 0.002(2) 0.000(2)
C34 0.015(3) 0.009(3) 0.020(3) 0.001(2) 0.001(2) 0.000(2)
C41 0.013(3) 0.012(3) 0.020(3) -0.001(2) 0.001(2) 0.005(2)
C42 0.013(3) 0.016(3) 0.013(3) -0.002(2) 0.003(2) -0.003(2)

loop_
_atom_type_symbol
_atom_type_description
_atom_type_scat_dispersion_real
_atom_type_scat_dispersion_imag
_atom_type_scat_source
C C 0.0033 0.0016 'International Tables Vol C Tables 4.2.6.8 and 6.1.1.4'
H H 0.0000 0.0000 'International Tables Vol C Tables 4.2.6.8 and 6.1.1.4'
O O 0.0106 0.0060 'International Tables Vol C Tables 4.2.6.8 and 6.1.1.4'
S S 0.1246 0.1234 'International Tables Vol C Tables 4.2.6.8 and 6.1.1.4'
Ru Ru -1.2594 0.8363 'International Tables Vol C Tables 4.2.6.8 and 6.1.1.4'

loop_
_geom_angle_atom_site_label_1
_geom_angle_atom_site_label_2
_geom_angle_atom_site_label_3
_geom_angle
C12 Ru1 C13 95.2(3)
C12 Ru1 C11 92.1(3)
C13 Ru1 C11 95.5(3)
C12 Ru1 C1 89.9(3)
C13 Ru1 C1 92.8(3)
C11 Ru1 C1 171.3(3)
C12 Ru1 S1 139.3(2)
C13 Ru1 S1 125.49(19)
C11 Ru1 S1 85.6(2)
C1 Ru1 S1 87.4(2)
C12 Ru1 Ru4 87.60(19)
C13 Ru1 Ru4 150.4(2)
C11 Ru1 Ru4 113.9(2)
C1 Ru1 Ru4 57.75(17)
S1 Ru1 Ru4 57.10(4)
C12 Ru1 Ru2 144.4(2)
C13 Ru1 Ru2 79.90(19)
C11 Ru1 Ru2 123.33(19)
C1 Ru1 Ru2 55.54(18)
S1 Ru1 Ru2 56.03(4)
Ru4 Ru1 Ru2 80.824(18)
C21 Ru2 C22 89.7(3)
C21 Ru2 C23 97.2(3)
C22 Ru2 C23 95.3(3)
C21 Ru2 C2 94.0(3)
C22 Ru2 C2 174.7(2)
C23 Ru2 C2 88.0(2)
C21 Ru2 C1 90.2(2)
C22 Ru2 C1 140.0(2)
C23 Ru2 C1 124.3(2)
C2 Ru2 C1 36.3(2)
C21 Ru2 S1 169.86(19)
C22 Ru2 S1 95.8(2)
C23 Ru2 S1 90.82(18)
C2 Ru2 S1 80.04(16)
C1 Ru2 S1 80.15(15)
C21 Ru2 Ru3 127.1(2)
C22 Ru2 Ru3 128.1(2)
C23 Ru2 Ru3 50.59(17)
C2 Ru2 Ru3 51.69(15)
C1 Ru2 Ru3 81.62(16)
S1 Ru2 Ru3 54.80(4)
C21 Ru2 Ru1 117.74(19)
C22 Ru2 Ru1 98.49(19)
C23 Ru2 Ru1 142.27(17)
C2 Ru2 Ru1 76.45(15)
C1 Ru2 Ru1 47.68(14)
S1 Ru2 Ru1 53.04(4)
Ru3 Ru2 Ru1 94.294(19)
C32 Ru3 C31 88.7(3)
C32 Ru3 C23 92.3(2)
C31 Ru3 C23 90.7(2)
C32 Ru3 C2 96.6(2)
C31 Ru3 C2 174.7(3)
C23 Ru3 C2 88.7(2)
C32 Ru3 C34 88.7(2)
C31 Ru3 C34 92.2(2)
C23 Ru3 C34 177.0(2)
C2 Ru3 C34 88.4(2)
C32 Ru3 S1 176.76(19)
C31 Ru3 S1 91.20(19)
C23 Ru3 S1 90.95(17)
C2 Ru3 S1 83.56(17)
C34 Ru3 S1 88.05(16)
C32 Ru3 Ru4 120.01(19)
C31 Ru3 Ru4 122.62(19)
C23 Ru3 Ru4 131.30(16)
C2 Ru3 Ru4 54.81(15)
C34 Ru3 Ru4 45.97(16)
S1 Ru3 Ru4 57.49(4)
C32 Ru3 Ru2 125.33(18)
C31 Ru3 Ru2 121.29(18)
C23 Ru3 Ru2 48.12(16)
C2 Ru3 Ru2 54.95(16)
C34 Ru3 Ru2 129.20(16)
S1 Ru3 Ru2 57.28(4)
Ru4 Ru3 Ru2 83.238(19)
C41 Ru4 C42 89.0(3)
C41 Ru4 C34 97.9(3)
C42 Ru4 C34 97.2(3)
C41 Ru4 C2 167.5(2)
C42 Ru4 C2 95.3(2)
C34 Ru4 C2 93.3(2)
C41 Ru4 C1 132.3(3)
C42 Ru4 C1 91.3(2)
C34 Ru4 C1 129.3(2)
C2 Ru4 C1 36.1(2)
C41 Ru4 S1 93.47(19)
C42 Ru4 S1 169.37(19)
C34 Ru4 S1 92.72(18)
C2 Ru4 S1 80.22(16)
C1 Ru4 S1 79.43(16)
C41 Ru4 Ru3 132.00(19)
C42 Ru4 Ru3 129.09(19)
C34 Ru4 Ru3 55.15(18)
C2 Ru4 Ru3 51.93(15)
C1 Ru4 Ru3 81.21(17)
S1 Ru4 Ru3 54.91(4)
C41 Ru4 Ru1 89.5(2)
C42 Ru4 Ru1 115.83(19)
C34 Ru4 Ru1 146.34(18)
C2 Ru4 Ru1 78.01(15)
C1 Ru4 Ru1 48.36(14)
S1 Ru4 Ru1 53.93(4)
Ru3 Ru4 Ru1 96.062(19)
Ru1 S1 Ru3 116.27(6)
Ru1 S1 Ru2 70.93(4)
Ru3 S1 Ru2 67.92(4)
Ru1 S1 Ru4 68.97(4)
Ru3 S1 Ru4 67.60(4)
Ru2 S1 Ru4 93.75(5)
C6 C1 C2 118.5(6)
C6 C1 Ru1 117.3(5)
C2 C1 Ru1 124.2(5)
C6 C1 Ru2 128.2(4)
C2 C1 Ru2 69.6(4)
Ru1 C1 Ru2 76.8(2)
C6 C1 Ru4 134.2(5)
C2 C1 Ru4 68.0(3)
Ru1 C1 Ru4 73.89(19)
Ru2 C1 Ru4 97.3(3)
C3 C2 C1 117.1(6)
C3 C2 Ru3 114.4(4)
C1 C2 Ru3 128.4(5)
C3 C2 Ru4 130.3(4)
C1 C2 Ru4 75.9(3)
Ru3 C2 Ru4 73.26(19)
C3 C2 Ru2 127.5(4)
C1 C2 Ru2 74.0(4)
Ru3 C2 Ru2 73.35(19)
Ru4 C2 Ru2 102.1(3)
C4 C3 C2 122.9(6)
C3 C4 C5 119.2(6)
C6 C5 C4 119.9(6)
C1 C6 C5 122.5(6)
O11 C11 Ru1 176.6(6)
O12 C12 Ru1 178.2(6)
O13 C13 Ru1 177.9(6)
O21 C21 Ru2 176.8(6)
O22 C22 Ru2 178.0(6)
O23 C23 Ru2 140.9(5)
O23 C23 Ru3 137.8(5)
Ru2 C23 Ru3 81.3(2)
O31 C31 Ru3 177.4(6)
O32 C32 Ru3 177.3(6)
O34 C34 Ru4 148.9(5)
O34 C34 Ru3 132.1(5)
Ru4 C34 Ru3 78.9(2)
O41 C41 Ru4 178.6(6)
O42 C42 Ru4 177.1(6)

loop_
_geom_bond_atom_site_label_1
_geom_bond_atom_site_label_2
_geom_bond_distance
Ru1 C12 1.893(7)
Ru1 C13 1.894(7)
Ru1 C11 1.952(7)
Ru1 C1 2.157(6)
Ru1 S1 2.4007(16)
Ru1 Ru4 2.7723(7)
Ru1 Ru2 2.8395(7)
Ru2 C21 1.880(7)
Ru2 C22 1.883(7)
Ru2 C23 2.067(6)
Ru2 C2 2.345(6)
Ru2 C1 2.405(7)
Ru2 S1 2.4915(16)
Ru2 Ru3 2.7442(7)
Ru3 C32 1.892(7)
Ru3 C31 1.915(6)
Ru3 C23 2.145(6)
Ru3 C2 2.248(6)
Ru3 C34 2.286(6)
Ru3 S1 2.4197(16)
Ru3 Ru4 2.7339(7)
Ru4 C41 1.881(6)
Ru4 C42 1.900(6)
Ru4 C34 2.003(7)
Ru4 C2 2.333(6)
Ru4 C1 2.440(6)
Ru4 S1 2.4937(15)
O11 C11 1.133(8)
O12 C12 1.137(8)
O13 C13 1.137(8)
O21 C21 1.134(8)
O22 C22 1.133(8)
O23 C23 1.141(8)
O31 C31 1.132(8)
O32 C32 1.138(8)
O34 C34 1.151(8)
O41 C41 1.134(8)
O42 C42 1.129(8)
C1 C6 1.376(11)
C1 C2 1.482(9)
C2 C3 1.409(9)
C3 C4 1.369(9)
C4 C5 1.424(10)
C5 C6 1.382(10)
